data_2220380
loop_
_publ_author_name
'Taheri, Amir'
'Moosavi, Sayed Mojtaba'

_publ_section_title
;
 (1<i>R</i>,2<i>S</i>)-<i>N</i>,<i>N</i>'-(1,2-Dihydroxyethylene)diformamide
;
_journal_coeditor_code WM2200
_journal_issue 12
_journal_name_full 'Acta Crystallographica Section E'
_journal_page_first o2316
_journal_paper_doi 10.1107/S1600536808036209
_journal_volume 64
_journal_year 2008
_chemical_formula_iupac 'C4 H8 N2 O4'
_chemical_formula_moiety 'C4 H8 N2 O4'
_chemical_formula_sum 'C4 H8 N2 O4'
_chemical_formula_weight 148.12
_chemical_name_systematic
;
(1R,2S)-1,2-Dihydroxy-1,2-diformamidoethane
;
_space_group_IT_number 61
_symmetry_cell_setting orthorhombic
_symmetry_space_group_name_Hall '-P 2ac 2ab'
_symmetry_space_group_name_H-M 'P b c a'
_atom_sites_solution_hydrogens mixed
_atom_sites_solution_primary direct
_atom_sites_solution_secondary difmap
_audit_creation_method SHELXL-97
_cell_angle_alpha 90.00
_cell_angle_beta 90.00
_cell_angle_gamma 90.00
_cell_formula_units_Z 4
_cell_length_a 6.5065(11)
_cell_length_b 7.2634(12)
_cell_length_c 12.772(2)
_cell_measurement_reflns_used 854
_cell_measurement_temperature 120(2)
_cell_measurement_theta_max 30
_cell_measurement_theta_min 3
_cell_volume 603.60(17)
_computing_cell_refinement 'SAINT-Plus (Bruker, 1998)'
_computing_data_collection 'SMART (Bruker, 1998)'
_computing_data_reduction 'SAINT-Plus (Bruker, 1998)'
_computing_molecular_graphics 'SHELXTL (Sheldricr, 2008)'
_computing_publication_material 'SHELXTL (Sheldrick, 2008)'
_computing_structure_refinement 'SHELXTL (Sheldrick, 2008)'
_computing_structure_solution 'SHELXTL (Sheldrick, 2008)'
_diffrn_ambient_temperature 120(2)
_diffrn_measured_fraction_theta_full 0.995
_diffrn_measured_fraction_theta_max 0.995
_diffrn_measurement_device_type 'Bruker SMART 1000 CCD area-detector'
_diffrn_measurement_method '\f and \w'
_diffrn_radiation_monochromator graphite
_diffrn_radiation_source 'fine-focus sealed tube'
_diffrn_radiation_type MoK\a
_diffrn_radiation_wavelength 0.71073
_diffrn_reflns_av_R_equivalents 0.0307
_diffrn_reflns_av_sigmaI/netI 0.0189
_diffrn_reflns_limit_h_max 8
_diffrn_reflns_limit_h_min -8
_diffrn_reflns_limit_k_max 9
_diffrn_reflns_limit_k_min -9
_diffrn_reflns_limit_l_max 17
_diffrn_reflns_limit_l_min -17
_diffrn_reflns_number 5931
_diffrn_reflns_theta_full 28.98
_diffrn_reflns_theta_max 28.98
_diffrn_reflns_theta_min 3.19
_diffrn_standards_number 0
_exptl_absorpt_coefficient_mu 0.146
_exptl_absorpt_correction_type none
_exptl_crystal_colour colourless
_exptl_crystal_density_diffrn 1.630
_exptl_crystal_density_method 'not measured'
_exptl_crystal_description prism
_exptl_crystal_F_000 312
_exptl_crystal_size_max 0.20
_exptl_crystal_size_mid 0.20
_exptl_crystal_size_min 0.15
_refine_diff_density_max 0.406
_refine_diff_density_min -0.239
_refine_ls_extinction_method none
_refine_ls_goodness_of_fit_ref 1.000
_refine_ls_hydrogen_treatment constr
_refine_ls_matrix_type full
_refine_ls_number_parameters 46
_refine_ls_number_reflns 796
_refine_ls_number_restraints 0
_refine_ls_restrained_S_all 1.000
_refine_ls_R_factor_all 0.0487
_refine_ls_R_factor_gt 0.0424
_refine_ls_shift/su_max 0.000
_refine_ls_shift/su_mean 0.000
_refine_ls_structure_factor_coef Fsqd
_refine_ls_weighting_details 'w=1/[\s^2^(Fo^2^)+(0.0499P)^2^+0.531P] where P=(Fo^2^+2Fc^2^)/3'
_refine_ls_weighting_scheme calc
_refine_ls_wR_factor_gt 0.1026
_refine_ls_wR_factor_ref 0.1070
_reflns_number_gt 662
_reflns_number_total 796
_reflns_threshold_expression I>2\s(I)
_cod_data_source_file wm2200.cif
_cod_data_source_block I
_cod_depositor_comments
;
The following automatic conversions were performed:
'_symmetry_cell_setting' value 'Orthorhombic' changed to 'orthorhombic'
according to '/home/saulius/struct/CIF-dictionaries/cif_core.dic'
dictionary named 'cif_core.dic' version 2.4.1 from 2010-06-29.

Automatic conversion script
Id: cif_fix_enum 1527 2010-12-29 10:47:43Z saulius 

The following automatic conversions were performed:

'_symmetry_cell_setting' value 'Orthorhombic' changed to
'orthorhombic' according to
/home/saulius/struct/CIF-dictionaries/cif_core.dic dictionary named
'cif_core.dic' version 2.4.1 from 2010-06-29.

Automatic conversion script
Id: cif_fix_values 1715 2011-07-08 13:25:40Z adriana 
;
_cod_original_cell_volume 603.59(17)
_cod_database_code 2220380
_cod_database_fobs_code 2220380

loop_
_symmetry_equiv_pos_as_xyz
'x, y, z'
'-x+1/2, -y, z+1/2'
'-x, y+1/2, -z+1/2'
'x+1/2, -y+1/2, -z'
'-x, -y, -z'
'x-1/2, y, -z-1/2'
'x, -y-1/2, z-1/2'
'-x-1/2, y-1/2, z'

loop_
_atom_site_type_symbol
_atom_site_label
_atom_site_fract_x
_atom_site_fract_y
_atom_site_fract_z
_atom_site_U_iso_or_equiv
_atom_site_adp_type
_atom_site_calc_flag
_atom_site_refinement_flags
_atom_site_occupancy
N N1 0.07678(19) 0.16658(16) 0.39820(9) 0.0180(3) Uani d . 1
H H1N 0.1170 0.2562 0.4397 0.022 Uiso d R 1
O O1 -0.25095(15) 0.06643(13) 0.45643(7) 0.0193(3) Uani d . 1
H H1O -0.3145 0.0628 0.3970 0.023 Uiso d R 1
O O2 0.07384(16) 0.05127(14) 0.23276(7) 0.0207(3) Uani d . 1
C C1 -0.0424(2) 0.01985(18) 0.44519(10) 0.0164(3) Uani d . 1
H H1A -0.0304 -0.0935 0.4012 0.020 Uiso calc R 1
C C2 0.1269(2) 0.16978(19) 0.29690(10) 0.0178(3) Uani d . 1
H H2A 0.2085 0.2694 0.2725 0.021 Uiso calc R 1

loop_
_atom_site_aniso_label
_atom_site_aniso_U_11
_atom_site_aniso_U_22
_atom_site_aniso_U_33
_atom_site_aniso_U_12
_atom_site_aniso_U_13
_atom_site_aniso_U_23
N1 0.0226(6) 0.0168(5) 0.0147(5) -0.0028(4) -0.0004(4) -0.0002(4)
O1 0.0165(5) 0.0254(5) 0.0160(4) 0.0025(4) -0.0025(4) -0.0020(4)
O2 0.0203(5) 0.0258(5) 0.0160(5) -0.0010(4) 0.0020(4) -0.0012(4)
C1 0.0164(6) 0.0182(6) 0.0146(6) -0.0005(5) -0.0003(5) 0.0004(5)
C2 0.0168(6) 0.0196(6) 0.0170(6) 0.0025(5) 0.0007(5) 0.0035(5)

loop_
_atom_type_symbol
_atom_type_description
_atom_type_scat_dispersion_real
_atom_type_scat_dispersion_imag
_atom_type_scat_source
C C 0.0033 0.0016 'International Tables Vol C Tables 4.2.6.8 and 6.1.1.4'
H H 0.0000 0.0000 'International Tables Vol C Tables 4.2.6.8 and 6.1.1.4'
N N 0.0061 0.0033 'International Tables Vol C Tables 4.2.6.8 and 6.1.1.4'
O O 0.0106 0.0060 'International Tables Vol C Tables 4.2.6.8 and 6.1.1.4'

loop_
_geom_angle_atom_site_label_1
_geom_angle_atom_site_label_2
_geom_angle_atom_site_label_3
_geom_angle_site_symmetry_1
_geom_angle_site_symmetry_3
_geom_angle
C2 N1 C1 . . 123.06(11)
C2 N1 H1N . . 119.9
C1 N1 H1N . . 117.0
C1 O1 H1O . . 111.4
O1 C1 N1 . . 112.47(11)
O1 C1 C1 . 5_556 107.45(13)
N1 C1 C1 . 5_556 108.91(13)
O1 C1 H1A . . 109.3
N1 C1 H1A . . 109.3
C1 C1 H1A 5_556 . 109.3
O2 C2 N1 . . 124.17(13)
O2 C2 H2A . . 117.9
N1 C2 H2A . . 117.9

loop_
_geom_bond_atom_site_label_1
_geom_bond_atom_site_label_2
_geom_bond_site_symmetry_2
_geom_bond_distance
N1 C2 . 1.3344(17)
N1 C1 . 1.4483(17)
N1 H1N . 0.88
O1 C1 . 1.4056(16)
O1 H1O . 0.86
O2 C2 . 1.2374(17)
C1 C1 5_556 1.532(3)
C1 H1A . 1.0000
C2 H2A . 0.9500

loop_
_geom_hbond_atom_site_label_D
_geom_hbond_atom_site_label_H
_geom_hbond_atom_site_label_A
_geom_hbond_site_symmetry_A
_geom_hbond_distance_DH
_geom_hbond_distance_HA
_geom_hbond_distance_DA
_geom_hbond_angle_DHA
_geom_hbond_publ_flag
N1 H1N O1 4_556 0.88 2.04 2.9093(16) 170 y
O1 H1O O2 6_556 0.86 1.81 2.6740(14) 175 y

loop_
_geom_torsion_atom_site_label_1
_geom_torsion_atom_site_label_2
_geom_torsion_atom_site_label_3
_geom_torsion_atom_site_label_4
_geom_torsion_site_symmetry_4
_geom_torsion
C2 N1 C1 O1 . -99.08(15)
C2 N1 C1 C1 5_556 141.93(15)
C1 N1 C2 O2 . 1.6(2)
